data_7025349
loop_
_publ_author_name
'Briand, Glen G.'
'Decken, Andreas'
'Hamilton, Nathan S.'

_publ_section_title
;
 Rationalizing oligomerization in dimethylindium(III) chalcogenolates
 (Me2InER') (E = O, S, Se): a structural and computational study.
;
_journal_issue 16
_journal_name_full 'Dalton transactions (Cambridge, England : 2003)'
_journal_page_first 3833
_journal_page_last 3841
_journal_paper_doi 10.1039/b927128g
_journal_volume 39
_journal_year 2010
_chemical_formula_moiety 'C20 H35 In O'
_chemical_formula_sum 'C20 H35 In O'
_chemical_formula_weight 406.30
_space_group_IT_number 11
_symmetry_cell_setting monoclinic
_symmetry_Int_Tables_number 11
_symmetry_space_group_name_Hall '-P 2yb'
_symmetry_space_group_name_H-M 'P 1 21/m 1'
_atom_sites_solution_hydrogens geom
_atom_sites_solution_primary direct
_atom_sites_solution_secondary difmap
_audit_creation_method SHELXL-97
_cell_angle_alpha 90.00
_cell_angle_beta 101.514(2)
_cell_angle_gamma 90.00
_cell_formula_units_Z 2
_cell_length_a 9.4341(17)
_cell_length_b 9.9553(18)
_cell_length_c 11.237(2)
_cell_measurement_reflns_used 6417
_cell_measurement_temperature 198(1)
_cell_measurement_theta_max 28.33
_cell_measurement_theta_min 2.58
_cell_volume 1034.1(3)
_computing_cell_refinement 'Bruker SMART'
_computing_data_collection 'Bruker SMART'
_computing_data_reduction 'Bruker SAINT'
_computing_molecular_graphics 'Bruker SHELXTL (Sheldrick, 2008)'
_computing_publication_material 'Bruker SHELXTL (Sheldrick, 2008)'
_computing_structure_refinement 'SHELXL-97 (Sheldrick, 2008)'
_computing_structure_solution 'SHELXS-97 (Sheldrick, 2008)'
_diffrn_ambient_temperature 198(1)
_diffrn_measured_fraction_theta_full 0.998
_diffrn_measured_fraction_theta_max 0.977
_diffrn_measurement_device_type 'Bruker AXS SMART1000/P4'
_diffrn_measurement_method 'phi and omega scans'
_diffrn_radiation_monochromator graphite
_diffrn_radiation_probe x-ray
_diffrn_radiation_type MoK\a
_diffrn_radiation_wavelength 0.71073
_diffrn_reflns_av_R_equivalents 0.0193
_diffrn_reflns_av_sigmaI/netI 0.0163
_diffrn_reflns_limit_h_max 12
_diffrn_reflns_limit_h_min -11
_diffrn_reflns_limit_k_max 12
_diffrn_reflns_limit_k_min -11
_diffrn_reflns_limit_l_max 14
_diffrn_reflns_limit_l_min -14
_diffrn_reflns_number 7196
_diffrn_reflns_theta_full 25.00
_diffrn_reflns_theta_max 27.50
_diffrn_reflns_theta_min 1.85
_diffrn_source 'fine-focus sealed tube'
_diffrn_source_type K760
_diffrn_standards_decay_% 0
_diffrn_standards_interval_count 0
_diffrn_standards_interval_time 0
_diffrn_standards_number 0
_exptl_absorpt_coefficient_mu 1.144
_exptl_absorpt_correction_T_max 0.631296
_exptl_absorpt_correction_T_min 0.525024
_exptl_absorpt_correction_type multi-scan
_exptl_absorpt_process_details 'SADABS (Sheldrick, 2004)'
_exptl_crystal_colour Colourless
_exptl_crystal_density_diffrn 1.305
_exptl_crystal_density_method 'not measured'
_exptl_crystal_description Irregular
_exptl_crystal_F_000 424
_exptl_crystal_size_max 0.60
_exptl_crystal_size_mid 0.50
_exptl_crystal_size_min 0.40
_refine_diff_density_max 1.433
_refine_diff_density_min -1.859
_refine_diff_density_rms 0.176
_refine_ls_extinction_method none
_refine_ls_goodness_of_fit_ref 1.281
_refine_ls_hydrogen_treatment constr
_refine_ls_matrix_type full
_refine_ls_number_parameters 202
_refine_ls_number_reflns 2453
_refine_ls_number_restraints 18
_refine_ls_restrained_S_all 1.278
_refine_ls_R_factor_all 0.0562
_refine_ls_R_factor_gt 0.0559
_refine_ls_shift/su_max 0.000
_refine_ls_shift/su_mean 0.000
_refine_ls_structure_factor_coef Fsqd
_refine_ls_weighting_details 'calc w=1/[\s^2^(Fo^2^)+(0.0564P)^2^+9.3053P] where P=(Fo^2^+2Fc^2^)/3'
_refine_ls_weighting_scheme calc
_refine_ls_wR_factor_gt 0.2004
_refine_ls_wR_factor_ref 0.2006
_reflns_number_gt 2417
_reflns_number_total 2453
_reflns_threshold_expression 'I > 2\s(I)'
_cod_data_source_file b927128g.txt
_cod_data_source_block gb080701
_cod_original_sg_symbol_H-M 'P 21/m'
_cod_database_code 7025349

loop_
_symmetry_equiv_pos_as_xyz
'x, y, z'
'-x, y+1/2, -z'
'-x, -y, -z'
'x, -y-1/2, z'

loop_
_atom_site_label
_atom_site_type_symbol
_atom_site_fract_x
_atom_site_fract_y
_atom_site_fract_z
_atom_site_U_iso_or_equiv
_atom_site_adp_type
_atom_site_occupancy
_atom_site_symmetry_multiplicity
_atom_site_calc_flag
_atom_site_refinement_flags
In1 In 0.56689(8) 0.7500 0.42303(6) 0.0408(3) Uani 1 2 d S
O1 O 0.4265(10) 0.5939(12) 0.3728(8) 0.041(2) Uani 0.50 1 d P
C1 C 0.528(2) 0.907(2) 0.3007(16) 0.063(5) Uani 0.50 1 d P
H1A H 0.4595 0.8779 0.2277 0.095 Uiso 0.50 1 calc PR
H1B H 0.6188 0.9348 0.2785 0.095 Uiso 0.50 1 calc PR
H1C H 0.4865 0.9829 0.3377 0.095 Uiso 0.50 1 calc PR
C2 C 0.7130(19) 0.8138(19) 0.5803(13) 0.053(4) Uani 0.50 1 d P
H2A H 0.6743 0.7906 0.6524 0.080 Uiso 0.50 1 calc PR
H2B H 0.7260 0.9113 0.5772 0.080 Uiso 0.50 1 calc PR
H2C H 0.8063 0.7690 0.5844 0.080 Uiso 0.50 1 calc PR
C3 C 0.3287(14) 0.6061(15) 0.2684(11) 0.035(3) Uani 0.50 1 d P
C4 C 0.3634(14) 0.5636(15) 0.1566(11) 0.035(3) Uani 0.50 1 d P
C5 C 0.2630(14) 0.5880(16) 0.0475(11) 0.037(3) Uani 0.50 1 d P
H5 H 0.2885 0.5643 -0.0274 0.045 Uiso 0.50 1 calc PR
C6 C 0.1290(14) 0.6453(14) 0.0456(12) 0.034(3) Uani 0.50 1 d P
C7 C 0.0932(13) 0.6771(14) 0.1576(11) 0.034(3) Uani 0.50 1 d P
H7 H 0.0002 0.7133 0.1584 0.040 Uiso 0.50 1 calc PR
C8 C 0.1900(14) 0.6574(14) 0.2687(12) 0.034(3) Uani 0.50 1 d P
C9 C 0.5050(15) 0.4892(17) 0.1530(12) 0.040(3) Uani 0.50 1 d P
C10 C 0.6432(16) 0.5752(19) 0.2035(16) 0.051(4) Uani 0.50 1 d P
H10A H 0.6155 0.6696 0.2089 0.076 Uiso 0.50 1 calc PR
H10B H 0.7116 0.5672 0.1487 0.076 Uiso 0.50 1 calc PR
H10C H 0.6887 0.5426 0.2844 0.076 Uiso 0.50 1 calc PR
C11 C 0.509(2) 0.351(2) 0.2249(17) 0.060(5) Uani 0.50 1 d P
H11A H 0.5085 0.3694 0.3106 0.090 Uiso 0.50 1 calc PR
H11B H 0.5967 0.3014 0.2186 0.090 Uiso 0.50 1 calc PR
H11C H 0.4236 0.2974 0.1899 0.090 Uiso 0.50 1 calc PR
C12 C 0.515(2) 0.446(2) 0.0228(14) 0.061(5) Uani 0.50 1 d P
H12A H 0.4308 0.3906 -0.0115 0.092 Uiso 0.50 1 calc PR
H12B H 0.6037 0.3950 0.0249 0.092 Uiso 0.50 1 calc PR
H12C H 0.5155 0.5266 -0.0277 0.092 Uiso 0.50 1 calc PR
C13 C 0.0194(16) 0.6707(16) -0.0755(12) 0.033(3) Uani 0.50 1 d P
C14 C 0.012(3) 0.552(3) -0.156(2) 0.098(10) Uani 0.50 1 d PU
H14A H -0.0145 0.4727 -0.1134 0.147 Uiso 0.50 1 calc PR
H14B H 0.1064 0.5375 -0.1773 0.147 Uiso 0.50 1 calc PR
H14C H -0.0611 0.5673 -0.2298 0.147 Uiso 0.50 1 calc PR
C15 C 0.077(3) 0.790(4) -0.136(3) 0.15(2) Uani 0.50 1 d PU
H15A H 0.1287 0.7581 -0.1983 0.224 Uiso 0.50 1 calc PR
H15B H 0.1434 0.8425 -0.0752 0.224 Uiso 0.50 1 calc PR
H15C H -0.0039 0.8475 -0.1746 0.224 Uiso 0.50 1 calc PR
C16 C -0.127(2) 0.698(7) -0.0584(19) 0.16(3) Uani 0.50 1 d PU
H16A H -0.1486 0.7932 -0.0729 0.236 Uiso 0.50 1 calc PR
H16B H -0.1340 0.6745 0.0249 0.236 Uiso 0.50 1 calc PR
H16C H -0.1954 0.6435 -0.1157 0.236 Uiso 0.50 1 calc PR
C17 C 0.1393(15) 0.6851(15) 0.3892(12) 0.037(3) Uani 0.50 1 d P
C18 C 0.138(2) 0.556(2) 0.4582(16) 0.060(5) Uani 0.50 1 d P
H18A H 0.0702 0.4928 0.4096 0.090 Uiso 0.50 1 calc PR
H18B H 0.1068 0.5739 0.5349 0.090 Uiso 0.50 1 calc PR
H18C H 0.2350 0.5170 0.4751 0.090 Uiso 0.50 1 calc PR
C19 C 0.2385(19) 0.787(2) 0.4690(15) 0.063(7) Uani 0.50 1 d P
H19A H 0.1839 0.8333 0.5221 0.095 Uiso 0.50 1 calc PR
H19B H 0.2744 0.8523 0.4171 0.095 Uiso 0.50 1 calc PR
H19C H 0.3205 0.7392 0.5186 0.095 Uiso 0.50 1 calc PR
C20 C -0.0140(13) 0.7500 0.3667(11) 0.053(3) Uani 1 2 d S
H20A H -0.0810 0.6957 0.3079 0.080 Uiso 0.50 1 calc PR
H20B H -0.0091 0.8410 0.3346 0.080 Uiso 0.50 1 calc PR
H20C H -0.0483 0.7541 0.4434 0.080 Uiso 0.50 2 calc SPR

loop_
_atom_site_aniso_label
_atom_site_aniso_U_11
_atom_site_aniso_U_22
_atom_site_aniso_U_33
_atom_site_aniso_U_23
_atom_site_aniso_U_13
_atom_site_aniso_U_12
In1 0.0375(4) 0.0552(5) 0.0262(4) 0.000 -0.0023(3) 0.000
O1 0.032(5) 0.063(7) 0.026(4) -0.004(4) -0.001(4) 0.002(5)
C1 0.074(12) 0.063(12) 0.049(9) 0.004(9) 0.003(9) 0.002(10)
C2 0.055(9) 0.067(10) 0.034(7) -0.008(7) 0.000(6) 0.003(8)
C3 0.028(6) 0.046(8) 0.027(6) 0.008(6) -0.001(5) -0.001(6)
C4 0.032(6) 0.042(7) 0.029(6) -0.002(5) 0.001(5) 0.003(6)
C5 0.036(7) 0.050(8) 0.024(6) -0.003(6) 0.004(5) 0.003(6)
C6 0.029(6) 0.037(7) 0.029(6) -0.001(5) -0.007(5) 0.005(5)
C7 0.027(6) 0.038(7) 0.032(6) 0.003(5) -0.002(5) 0.002(5)
C8 0.032(6) 0.037(7) 0.031(6) -0.004(5) 0.004(5) -0.002(5)
C9 0.038(7) 0.054(9) 0.026(6) -0.002(6) 0.002(5) 0.006(6)
C10 0.039(8) 0.059(10) 0.056(9) -0.009(8) 0.012(7) -0.005(7)
C11 0.055(10) 0.062(11) 0.060(10) 0.009(9) 0.003(8) 0.021(9)
C12 0.047(9) 0.103(17) 0.034(9) -0.014(9) 0.006(7) 0.009(11)
C13 0.035(7) 0.036(7) 0.028(6) -0.003(6) 0.003(5) -0.003(6)
C14 0.12(2) 0.078(16) 0.071(14) -0.028(12) -0.044(14) 0.035(15)
C15 0.084(17) 0.20(6) 0.13(2) 0.12(3) -0.060(16) -0.08(2)
C16 0.041(9) 0.37(10) 0.054(10) 0.05(3) -0.010(8) -0.01(2)
C17 0.038(7) 0.038(7) 0.034(6) 0.001(6) 0.006(5) 0.005(6)
C18 0.086(13) 0.051(10) 0.046(9) 0.012(8) 0.022(9) 0.016(10)
C19 0.062(9) 0.09(2) 0.044(8) -0.030(9) 0.018(7) -0.016(9)
C20 0.045(6) 0.069(8) 0.049(6) 0.000 0.015(5) 0.000

loop_
_atom_type_symbol
_atom_type_description
_atom_type_scat_dispersion_real
_atom_type_scat_dispersion_imag
_atom_type_scat_source
C C 0.0033 0.0016 'International Tables Vol C Tables 4.2.6.8 and 6.1.1.4'
H H 0.0000 0.0000 'International Tables Vol C Tables 4.2.6.8 and 6.1.1.4'
In In -0.7276 1.3100 'International Tables Vol C Tables 4.2.6.8 and 6.1.1.4'
O O 0.0106 0.0060 'International Tables Vol C Tables 4.2.6.8 and 6.1.1.4'

loop_
_geom_angle_atom_site_label_1
_geom_angle_atom_site_label_2
_geom_angle_atom_site_label_3
_geom_angle
_geom_angle_site_symmetry_1
_geom_angle_site_symmetry_3
O1 In1 O1 98.8(6) . 4_575
O1 In1 C1 38.9(6) . 4_575
O1 In1 C1 111.8(6) 4_575 4_575
O1 In1 C1 111.8(6) . .
O1 In1 C1 38.9(6) 4_575 .
C1 In1 C1 98.3(11) 4_575 .
O1 In1 C2 137.6(6) . .
O1 In1 C2 106.3(6) 4_575 .
C1 In1 C2 141.7(8) 4_575 .
C1 In1 C2 109.3(8) . .
O1 In1 C2 106.3(6) . 4_575
O1 In1 C2 137.6(6) 4_575 4_575
C1 In1 C2 109.3(8) 4_575 4_575
C1 In1 C2 141.7(8) . 4_575
C2 In1 C2 35.0(10) . 4_575
C3 O1 C1 85.6(11) . 4_575
C3 O1 In1 117.7(9) . .
C1 O1 In1 71.3(10) 4_575 .
In1 C1 H1A 109.5 . .
In1 C1 H1B 109.5 . .
H1A C1 H1B 109.5 . .
In1 C1 H1C 109.5 . .
H1A C1 H1C 109.5 . .
H1B C1 H1C 109.5 . .
In1 C2 H2A 109.5 . .
In1 C2 H2B 109.5 . .
H2A C2 H2B 109.5 . .
In1 C2 H2C 109.5 . .
H2A C2 H2C 109.5 . .
H2B C2 H2C 109.5 . .
O1 C3 C8 120.5(12) . .
O1 C3 C4 120.3(12) . .
C8 C3 C4 119.2(11) . .
C5 C4 C3 118.8(12) . .
C5 C4 C9 119.7(12) . .
C3 C4 C9 121.4(11) . .
C6 C5 C4 122.4(12) . .
C6 C5 H5 118.8 . .
C4 C5 H5 118.8 . .
C5 C6 C7 117.5(11) . .
C5 C6 C13 121.7(12) . .
C7 C6 C13 120.7(12) . .
C6 C7 C8 122.4(12) . .
C6 C7 H7 118.8 . .
C8 C7 H7 118.8 . .
C7 C8 C3 119.3(12) . .
C7 C8 C17 119.5(12) . .
C3 C8 C17 121.1(11) . .
C4 C9 C12 112.0(12) . .
C4 C9 C10 113.1(13) . .
C12 C9 C10 106.9(14) . .
C4 C9 C11 109.6(12) . .
C12 C9 C11 104.1(15) . .
C10 C9 C11 110.8(13) . .
C9 C10 H10A 109.5 . .
C9 C10 H10B 109.5 . .
H10A C10 H10B 109.5 . .
C9 C10 H10C 109.5 . .
H10A C10 H10C 109.5 . .
H10B C10 H10C 109.5 . .
C9 C11 H11A 109.5 . .
C9 C11 H11B 109.5 . .
H11A C11 H11B 109.5 . .
C9 C11 H11C 109.5 . .
H11A C11 H11C 109.5 . .
H11B C11 H11C 109.5 . .
C9 C12 H12A 109.5 . .
C9 C12 H12B 109.5 . .
H12A C12 H12B 109.5 . .
C9 C12 H12C 109.5 . .
H12A C12 H12C 109.5 . .
H12B C12 H12C 109.5 . .
C16 C13 C14 107(3) . .
C16 C13 C15 110(3) . .
C14 C13 C15 109(2) . .
C16 C13 C6 113.3(13) . .
C14 C13 C6 110.2(14) . .
C15 C13 C6 106.5(14) . .
C13 C14 H14A 109.5 . .
C13 C14 H14B 109.5 . .
H14A C14 H14B 109.5 . .
C13 C14 H14C 109.5 . .
H14A C14 H14C 109.5 . .
H14B C14 H14C 109.5 . .
C13 C15 H15A 109.5 . .
C13 C15 H15B 109.5 . .
H15A C15 H15B 109.5 . .
C13 C15 H15C 109.5 . .
H15A C15 H15C 109.5 . .
H15B C15 H15C 109.5 . .
C13 C16 H16A 109.5 . .
C13 C16 H16B 109.5 . .
H16A C16 H16B 109.5 . .
C13 C16 H16C 109.5 . .
H16A C16 H16C 109.5 . .
H16B C16 H16C 109.5 . .
C18 C17 C19 109.2(14) . .
C18 C17 C8 109.6(12) . .
C19 C17 C8 111.6(12) . .
C18 C17 C20 109.5(12) . .
C19 C17 C20 105.0(11) . .
C8 C17 C20 111.7(10) . .
C17 C18 H18A 109.5 . .
C17 C18 H18B 109.5 . .
H18A C18 H18B 109.5 . .
C17 C18 H18C 109.5 . .
H18A C18 H18C 109.5 . .
H18B C18 H18C 109.5 . .
C17 C19 H19A 109.5 . .
C17 C19 H19B 109.5 . .
H19A C19 H19B 109.5 . .
C17 C19 H19C 109.5 . .
H19A C19 H19C 109.5 . .
H19B C19 H19C 109.5 . .
C17 C20 H20A 109.5 . .
C17 C20 H20B 109.5 . .
H20A C20 H20B 109.5 . .
C17 C20 H20C 109.5 . .
H20A C20 H20C 109.5 . .
H20B C20 H20C 109.5 . .

loop_
_geom_bond_atom_site_label_1
_geom_bond_atom_site_label_2
_geom_bond_distance
_geom_bond_site_symmetry_2
In1 O1 2.047(11) .
In1 O1 2.047(11) 4_575
In1 C1 2.066(19) 4_575
In1 C1 2.066(19) .
In1 C2 2.110(15) .
In1 C2 2.110(15) 4_575
O1 C3 1.345(15) .
O1 C1 1.37(2) 4_575
C1 H1A 0.9800 .
C1 H1B 0.9800 .
C1 H1C 0.9800 .
C2 H2A 0.9800 .
C2 H2B 0.9800 .
C2 H2C 0.9800 .
C3 C8 1.405(18) .
C3 C4 1.424(18) .
C4 C5 1.413(17) .
C4 C9 1.535(19) .
C5 C6 1.383(18) .
C5 H5 0.9500 .
C6 C7 1.403(19) .
C6 C13 1.557(18) .
C7 C8 1.405(17) .
C7 H7 0.9500 .
C8 C17 1.548(18) .
C9 C12 1.54(2) .
C9 C10 1.57(2) .
C9 C11 1.59(2) .
C10 H10A 0.9800 .
C10 H10B 0.9800 .
C10 H10C 0.9800 .
C11 H11A 0.9800 .
C11 H11B 0.9800 .
C11 H11C 0.9800 .
C12 H12A 0.9800 .
C12 H12B 0.9800 .
C12 H12C 0.9800 .
C13 C16 1.45(3) .
C13 C14 1.48(3) .
C13 C15 1.53(3) .
C14 H14A 0.9800 .
C14 H14B 0.9800 .
C14 H14C 0.9800 .
C15 H15A 0.9800 .
C15 H15B 0.9800 .
C15 H15C 0.9800 .
C16 H16A 0.9800 .
C16 H16B 0.9800 .
C16 H16C 0.9800 .
C17 C18 1.50(2) .
C17 C19 1.54(2) .
C17 C20 1.558(17) .
C18 H18A 0.9800 .
C18 H18B 0.9800 .
C18 H18C 0.9800 .
C19 H19A 0.9800 .
C19 H19B 0.9800 .
C19 H19C 0.9800 .
C20 H20A 0.9800 .
C20 H20B 0.9800 .
C20 H20C 0.9800 .
